data_7123348
loop_
_publ_author_name
'Hamley, Ian'
'Chippindale, ann M'
'Castelletto, Valeria'
'Barnett, Sarah'
'Hasan, Abshar'
'Lau, Aaron'

_publ_section_title
;
 Crystallization and Lamellar Nanosheet Formation of an Aromatic Dipeptoid
;
_journal_name_full 'Chemical Communications'
_journal_paper_doi 10.1039/C9CC02335F
_journal_year 2019
_chemical_formula_moiety 'C20 H23 N3 O3'
_chemical_formula_sum 'C20 H23 N3 O3'
_chemical_formula_weight 353.41
_chemical_name_common CapNFF
_space_group_crystal_system orthorhombic
_space_group_IT_number 33
_space_group_name_Hall 'P 2c -2n'
_space_group_name_H-M_alt 'P n a 21'
_symmetry_space_group_name_Hall 'P 2c -2n'
_symmetry_space_group_name_H-M 'P n a 21'
_atom_sites_solution_hydrogens difmap
_atom_sites_solution_primary direct
_atom_sites_solution_secondary difmap
_audit_creation_method SHELXL-2014/7
_audit_update_record
;
2019-03-20 deposited with the CCDC.    2019-04-29 downloaded from the CCDC.
;
_cell_angle_alpha 90
_cell_angle_beta 90
_cell_angle_gamma 90
_cell_formula_units_Z 4
_cell_length_a 23.73549(11)
_cell_length_b 16.75238(8)
_cell_length_c 4.78477(2)
_cell_measurement_reflns_used 19655
_cell_measurement_temperature 100(2)
_cell_measurement_theta_max 34.444
_cell_measurement_theta_min 1.435
_cell_volume 1902.549(15)
_computing_cell_refinement
;
'DIALS 2theta refinement, DIALS 1.11.3-g5e171c4fa-release'
;
_computing_data_collection
;
GDA-9.9.0 - generic data aquisition software
;
_computing_data_reduction
;
aimless (Evans, P. R. and Murshudov, G. N., 2013)
ccp4 (Winn, M. D. et al., 2011)
DIALS 1.11.3-g5e171c4fa-release (Winter, G. et al., 2018)
pointless (Evans, P., 2006)
XIA2 0.5.655-g749651b0-dials-1.11 (Winter, G., 2010)
;
_computing_structure_refinement 'SHELXL-2014/7 (Sheldrick, 2014)'
_computing_structure_solution 'SHELXT-2018/2 (Sheldrick, 2015)'
_diffrn_ambient_temperature 100(2)
_diffrn_detector 'Photon counting pixel array'
_diffrn_detector_area_resol_mean 0
_diffrn_measured_fraction_theta_full 1.000
_diffrn_measured_fraction_theta_max 0.956
_diffrn_measurement_device 'Fixed \c 3-circle diffractometer'
_diffrn_measurement_device_type 'Fluid Film Devices'
_diffrn_measurement_method 'shutterless scans'
_diffrn_measurement_specimen_support 'MiTeGen MicroMount'
_diffrn_radiation_monochromator 'Silicon 111'
_diffrn_radiation_source 'Diamond Light Source Beamline I19-1'
_diffrn_radiation_type Synchrotron
_diffrn_radiation_wavelength 0.6889
_diffrn_reflns_av_R_equivalents 0.0411
_diffrn_reflns_av_unetI/netI 0.0385
_diffrn_reflns_Laue_measured_fraction_full 1.000
_diffrn_reflns_Laue_measured_fraction_max 0.956
_diffrn_reflns_limit_h_max 38
_diffrn_reflns_limit_h_min -40
_diffrn_reflns_limit_k_max 28
_diffrn_reflns_limit_k_min -28
_diffrn_reflns_limit_l_max 8
_diffrn_reflns_limit_l_min -8
_diffrn_reflns_number 41114
_diffrn_reflns_point_group_measured_fraction_full 0.999
_diffrn_reflns_point_group_measured_fraction_max 0.930
_diffrn_reflns_theta_full 30.000
_diffrn_reflns_theta_max 36.020
_diffrn_reflns_theta_min 1.663
_exptl_absorpt_coefficient_mu 0.049
_exptl_absorpt_correction_T_max 1.000
_exptl_absorpt_correction_T_min 0.988
_exptl_absorpt_correction_type empirical
_exptl_absorpt_process_details
;
CCP4 7.0.062: AIMLESS, version 0.7.2 : 27/05/18
Scaling & analysis of unmerged intensities, absorption correction using
spherical harmonics
;
_exptl_crystal_colour Colourless
_exptl_crystal_density_diffrn 1.234
_exptl_crystal_density_method 'not measured'
_exptl_crystal_description Needle
_exptl_crystal_F_000 752
_exptl_crystal_size_max 0.130
_exptl_crystal_size_mid 0.015
_exptl_crystal_size_min 0.010
_refine_diff_density_max 0.286
_refine_diff_density_min -0.182
_refine_diff_density_rms 0.037
_refine_ls_abs_structure_details
;
 Flack x determined using 2932 quotients [(I+)-(I-)]/[(I+)+(I-)]
 (Parsons, Flack and Wagner, Acta Cryst. B69 (2013) 249-259).
;
_refine_ls_abs_structure_Flack 0.2(4)
_refine_ls_extinction_method none
_refine_ls_goodness_of_fit_ref 0.988
_refine_ls_hydrogen_treatment refall
_refine_ls_matrix_type full
_refine_ls_number_parameters 327
_refine_ls_number_reflns 9215
_refine_ls_number_restraints 1
_refine_ls_restrained_S_all 0.988
_refine_ls_R_factor_all 0.0480
_refine_ls_R_factor_gt 0.0384
_refine_ls_shift/su_max 0.000
_refine_ls_shift/su_mean 0.000
_refine_ls_structure_factor_coef Fsqd
_refine_ls_weighting_details 'w=1/[\s^2^(Fo^2^)+(0.0548P)^2^] where P=(Fo^2^+2Fc^2^)/3'
_refine_ls_weighting_scheme calc
_refine_ls_wR_factor_gt 0.0942
_refine_ls_wR_factor_ref 0.0978
_reflns_Friedel_coverage 0.781
_reflns_Friedel_fraction_full 0.998
_reflns_Friedel_fraction_max 0.898
_reflns_number_gt 7635
_reflns_number_total 9215
_reflns_threshold_expression 'I > 2\s(I)'
_cod_data_source_file c9cc02335f2.cif
_cod_data_source_block capNFF_7_A
_cod_database_code 7123348
_shelx_shelxl_version_number 2014/7
_shelx_space_group_comment
;
The symmetry employed for this shelxl refinement is uniquely defined
by the following loop, which should always be used as a source of
symmetry information in preference to the above space-group names.
They are only intended as comments.
;
_shelx_estimated_absorpt_t_min 0.994
_shelx_estimated_absorpt_t_max 1.000

loop_
_space_group_symop_operation_xyz
'x, y, z'
'-x, -y, z+1/2'
'x+1/2, -y+1/2, z'
'-x+1/2, y+1/2, z+1/2'

loop_
_atom_site_label
_atom_site_type_symbol
_atom_site_fract_x
_atom_site_fract_y
_atom_site_fract_z
_atom_site_U_iso_or_equiv
_atom_site_adp_type
_atom_site_occupancy
_atom_site_site_symmetry_order
_atom_site_calc_flag
C1 C 0.45604(5) 0.23426(7) 0.3530(3) 0.0263(2) Uani 1 1 d
H1 H 0.4173(7) 0.2126(10) 0.381(4) 0.034(4) Uiso 1 1 d
C2 C 0.49366(6) 0.19819(8) 0.1691(3) 0.0321(3) Uani 1 1 d
H2 H 0.4817(9) 0.1520(12) 0.060(5) 0.047(5) Uiso 1 1 d
C3 C 0.54691(6) 0.23077(9) 0.1265(3) 0.0323(3) Uani 1 1 d
H3 H 0.5715(8) 0.2075(12) -0.005(5) 0.046(5) Uiso 1 1 d
C4 C 0.56240(5) 0.29874(9) 0.2704(3) 0.0328(3) Uani 1 1 d
H4 H 0.6011(8) 0.3209(12) 0.243(5) 0.044(5) Uiso 1 1 d
C5 C 0.52504(5) 0.33495(8) 0.4542(3) 0.0285(2) Uani 1 1 d
H5 H 0.5357(7) 0.3808(11) 0.556(4) 0.037(5) Uiso 1 1 d
C6 C 0.47148(4) 0.30313(7) 0.4963(2) 0.02175(19) Uani 1 1 d
C7 C 0.43103(5) 0.34246(8) 0.6974(3) 0.0248(2) Uani 1 1 d
H7A H 0.4230(7) 0.3087(10) 0.860(4) 0.030(4) Uiso 1 1 d
H7B H 0.4477(7) 0.3896(10) 0.769(4) 0.026(4) Uiso 1 1 d
N8 N 0.37721(4) 0.36111(6) 0.5612(2) 0.02081(17) Uani 1 1 d
C9 C 0.32842(4) 0.33247(6) 0.6681(2) 0.01893(17) Uani 1 1 d
C10 C 0.27478(4) 0.35329(7) 0.5036(2) 0.02065(19) Uani 1 1 d
H10A H 0.2782(6) 0.3303(9) 0.319(4) 0.027(4) Uiso 1 1 d
H10B H 0.2708(6) 0.4119(10) 0.475(4) 0.024(4) Uiso 1 1 d
N11 N 0.22483(4) 0.32789(5) 0.6516(2) 0.02049(16) Uani 1 1 d
C12 C 0.19840(5) 0.38799(6) 0.8326(2) 0.02138(19) Uani 1 1 d
H12A H 0.1745(6) 0.3589(9) 0.969(3) 0.016(3) Uiso 1 1 d
H12B H 0.2276(7) 0.4141(10) 0.935(4) 0.029(4) Uiso 1 1 d
C13 C 0.16676(4) 0.44895(6) 0.6617(3) 0.02099(18) Uani 1 1 d
C14 C 0.18562(6) 0.52748(7) 0.6435(3) 0.0311(3) Uani 1 1 d
H14 H 0.2216(7) 0.5411(11) 0.737(4) 0.035(4) Uiso 1 1 d
C15 C 0.15652(8) 0.58284(8) 0.4794(4) 0.0418(3) Uani 1 1 d
H15 H 0.1695(9) 0.6366(14) 0.474(6) 0.057(6) Uiso 1 1 d
C16 C 0.10944(7) 0.55941(9) 0.3322(4) 0.0430(4) Uani 1 1 d
H16 H 0.0897(9) 0.5980(13) 0.209(6) 0.061(6) Uiso 1 1 d
C17 C 0.09027(7) 0.48117(10) 0.3484(4) 0.0402(3) Uani 1 1 d
H17 H 0.0558(10) 0.4650(14) 0.253(6) 0.063(7) Uiso 1 1 d
C18 C 0.11874(5) 0.42634(8) 0.5139(3) 0.0288(2) Uani 1 1 d
H18 H 0.1062(7) 0.3714(11) 0.527(4) 0.034(4) Uiso 1 1 d
C19 C 0.37820(5) 0.42269(6) 0.3491(2) 0.02109(18) Uani 1 1 d
H19A H 0.4170(7) 0.4263(9) 0.269(4) 0.029(4) Uiso 1 1 d
H19B H 0.3550(6) 0.4100(9) 0.198(4) 0.025(4) Uiso 1 1 d
C20 C 0.36367(5) 0.50497(6) 0.4689(3) 0.02233(19) Uani 1 1 d
O21 O 0.35601(5) 0.51411(6) 0.72156(19) 0.0370(2) Uani 1 1 d
N22 N 0.36015(5) 0.56281(6) 0.2819(2) 0.0264(2) Uani 1 1 d
H22A H 0.3630(8) 0.5507(12) 0.101(4) 0.037(5) Uiso 1 1 d
H22B H 0.3530(7) 0.6144(12) 0.335(4) 0.037(4) Uiso 1 1 d
O23 O 0.32615(3) 0.28952(5) 0.87599(19) 0.02318(16) Uani 1 1 d
C24 C 0.20854(4) 0.25037(6) 0.6645(2) 0.02129(19) Uani 1 1 d
O25 O 0.17041(4) 0.22842(5) 0.8228(2) 0.02799(18) Uani 1 1 d
C26 C 0.23738(5) 0.19232(7) 0.4704(3) 0.0274(2) Uani 1 1 d
H26A H 0.2304(9) 0.2056(13) 0.276(6) 0.056(6) Uiso 1 1 d
H26B H 0.2252(9) 0.1411(14) 0.521(6) 0.057(6) Uiso 1 1 d
H26C H 0.2754(10) 0.1925(14) 0.487(6) 0.059(6) Uiso 1 1 d

loop_
_atom_site_aniso_label
_atom_site_aniso_U_11
_atom_site_aniso_U_22
_atom_site_aniso_U_33
_atom_site_aniso_U_23
_atom_site_aniso_U_13
_atom_site_aniso_U_12
C1 0.0224(4) 0.0250(5) 0.0316(6) 0.0018(5) 0.0001(4) 0.0013(4)
C2 0.0318(6) 0.0299(6) 0.0346(6) -0.0054(5) -0.0023(5) 0.0079(4)
C3 0.0282(5) 0.0410(7) 0.0278(6) 0.0012(5) 0.0034(5) 0.0128(5)
C4 0.0213(5) 0.0445(7) 0.0326(6) 0.0044(5) 0.0056(5) 0.0019(5)
C5 0.0208(4) 0.0357(6) 0.0291(6) -0.0009(5) 0.0011(4) -0.0021(4)
C6 0.0187(4) 0.0277(5) 0.0189(4) 0.0031(4) 0.0002(4) 0.0019(3)
C7 0.0208(4) 0.0348(6) 0.0188(5) 0.0000(4) 0.0002(4) 0.0028(4)
N8 0.0192(4) 0.0244(4) 0.0188(4) 0.0032(3) 0.0025(3) 0.0019(3)
C9 0.0211(4) 0.0185(4) 0.0172(4) -0.0010(4) 0.0018(4) 0.0019(3)
C10 0.0203(4) 0.0220(4) 0.0197(5) 0.0024(4) 0.0020(4) 0.0019(3)
N11 0.0202(4) 0.0189(4) 0.0224(4) -0.0009(3) 0.0035(3) 0.0012(3)
C12 0.0237(4) 0.0206(4) 0.0199(5) -0.0022(4) 0.0017(4) 0.0022(3)
C13 0.0236(4) 0.0181(4) 0.0212(5) -0.0021(4) 0.0038(4) 0.0020(3)
C14 0.0385(6) 0.0199(5) 0.0349(7) -0.0014(5) 0.0036(6) -0.0015(4)
C15 0.0618(9) 0.0218(5) 0.0418(8) 0.0061(5) 0.0114(8) 0.0079(6)
C16 0.0548(9) 0.0391(7) 0.0350(7) 0.0113(6) 0.0065(7) 0.0223(7)
C17 0.0367(7) 0.0458(8) 0.0381(8) 0.0034(7) -0.0069(6) 0.0125(6)
C18 0.0259(5) 0.0286(5) 0.0319(6) 0.0002(5) -0.0028(5) 0.0016(4)
C19 0.0238(4) 0.0229(4) 0.0166(4) 0.0014(4) 0.0039(4) 0.0007(3)
C20 0.0264(4) 0.0228(4) 0.0177(5) -0.0016(4) 0.0022(4) -0.0017(4)
O21 0.0641(7) 0.0302(4) 0.0167(4) -0.0020(3) 0.0058(4) 0.0020(4)
N22 0.0401(5) 0.0210(4) 0.0180(4) -0.0004(3) 0.0013(4) 0.0021(4)
O23 0.0264(4) 0.0231(3) 0.0201(4) 0.0040(3) 0.0014(3) 0.0002(3)
C24 0.0216(4) 0.0196(4) 0.0227(5) -0.0012(4) 0.0012(4) 0.0016(3)
O25 0.0281(4) 0.0233(4) 0.0325(5) -0.0013(4) 0.0079(4) -0.0025(3)
C26 0.0283(5) 0.0224(5) 0.0314(6) -0.0049(5) 0.0040(5) 0.0021(4)

loop_
_atom_type_symbol
_atom_type_description
_atom_type_scat_dispersion_real
_atom_type_scat_dispersion_imag
_atom_type_scat_source
C C 0.0029 0.0015 'International Tables Vol C Tables 4.2.6.8 and 6.1.1.4'
H H 0.0000 0.0000 'International Tables Vol C Tables 4.2.6.8 and 6.1.1.4'
N N 0.0056 0.0031 'International Tables Vol C Tables 4.2.6.8 and 6.1.1.4'
O O 0.0101 0.0057 'International Tables Vol C Tables 4.2.6.8 and 6.1.1.4'

loop_
_geom_angle_atom_site_label_1
_geom_angle_atom_site_label_2
_geom_angle_atom_site_label_3
_geom_angle
C6 C1 C2 120.18(11)
C6 C1 H1 118.5(10)
C2 C1 H1 121.3(10)
C3 C2 C1 120.32(13)
C3 C2 H2 119.8(13)
C1 C2 H2 119.8(13)
C4 C3 C2 119.50(12)
C4 C3 H3 120.5(12)
C2 C3 H3 120.0(12)
C3 C4 C5 120.41(12)
C3 C4 H4 119.1(12)
C5 C4 H4 120.4(12)
C4 C5 C6 120.47(13)
C4 C5 H5 120.8(11)
C6 C5 H5 118.7(11)
C1 C6 C5 119.12(11)
C1 C6 C7 120.55(10)
C5 C6 C7 120.33(11)
N8 C7 C6 111.28(10)
N8 C7 H7A 107.8(10)
C6 C7 H7A 112.2(10)
N8 C7 H7B 110.3(10)
C6 C7 H7B 109.2(10)
H7A C7 H7B 106.0(15)
C9 N8 C19 122.11(9)
C9 N8 C7 120.08(10)
C19 N8 C7 116.67(9)
O23 C9 N8 123.44(10)
O23 C9 C10 120.73(10)
N8 C9 C10 115.76(9)
N11 C10 C9 111.22(9)
N11 C10 H10A 113.5(9)
C9 C10 H10A 107.9(9)
N11 C10 H10B 106.3(9)
C9 C10 H10B 111.8(9)
H10A C10 H10B 106.0(14)
C24 N11 C10 122.56(9)
C24 N11 C12 120.49(9)
C10 N11 C12 115.95(9)
N11 C12 C13 110.92(9)
N11 C12 H12A 107.2(9)
C13 C12 H12A 113.9(8)
N11 C12 H12B 107.8(10)
C13 C12 H12B 109.2(10)
H12A C12 H12B 107.6(14)
C14 C13 C18 119.20(11)
C14 C13 C12 120.91(11)
C18 C13 C12 119.87(10)
C13 C14 C15 120.22(14)
C13 C14 H14 117.8(11)
C15 C14 H14 121.8(11)
C16 C15 C14 119.92(14)
C16 C15 H15 121.1(15)
C14 C15 H15 118.9(15)
C15 C16 C17 120.38(13)
C15 C16 H16 120.0(13)
C17 C16 H16 119.5(13)
C18 C17 C16 119.75(15)
C18 C17 H17 119.4(14)
C16 C17 H17 120.8(14)
C17 C18 C13 120.51(13)
C17 C18 H18 121.0(11)
C13 C18 H18 118.5(11)
N8 C19 C20 112.03(10)
N8 C19 H19A 109.1(9)
C20 C19 H19A 107.2(9)
N8 C19 H19B 111.7(10)
C20 C19 H19B 111.2(10)
H19A C19 H19B 105.3(15)
O21 C20 N22 124.33(11)
O21 C20 C19 120.81(11)
N22 C20 C19 114.86(10)
C20 N22 H22A 119.1(13)
C20 N22 H22B 121.0(13)
H22A N22 H22B 119.8(19)
O25 C24 N11 121.44(10)
O25 C24 C26 121.18(10)
N11 C24 C26 117.35(10)
C24 C26 H26A 111.4(13)
C24 C26 H26B 106.8(15)
H26A C26 H26B 114(2)
C24 C26 H26C 113.3(16)
H26A C26 H26C 105(2)
H26B C26 H26C 107(2)

loop_
_geom_bond_atom_site_label_1
_geom_bond_atom_site_label_2
_geom_bond_distance
C1 C6 1.3910(17)
C1 C2 1.3918(19)
C1 H1 0.998(18)
C2 C3 1.392(2)
C2 H2 0.98(2)
C3 C4 1.380(2)
C3 H3 0.94(2)
C4 C5 1.3885(19)
C4 H4 0.999(19)
C5 C6 1.3931(16)
C5 H5 0.94(2)
C6 C7 1.5107(16)
C7 N8 1.4679(15)
C7 H7A 0.978(19)
C7 H7B 0.947(17)
N8 C9 1.3538(14)
N8 C19 1.4474(15)
C9 O23 1.2288(14)
C9 C10 1.5370(15)
C10 N11 1.4449(14)
C10 H10A 0.969(19)
C10 H10B 0.995(16)
N11 C24 1.3565(14)
N11 C12 1.4689(14)
C12 C13 1.5083(16)
C12 H12A 0.994(15)
C12 H12B 0.955(17)
C13 C14 1.3924(16)
C13 C18 1.3939(17)
C14 C15 1.398(2)
C14 H14 0.989(18)
C15 C16 1.378(3)
C15 H15 0.95(2)
C16 C17 1.390(2)
C16 H16 0.99(2)
C17 C18 1.3885(19)
C17 H17 0.97(2)
C18 H18 0.970(18)
C19 C20 1.5322(15)
C19 H19A 0.999(17)
C19 H19B 0.932(18)
C20 O21 1.2321(15)
C20 N22 1.3217(16)
N22 H22A 0.89(2)
N22 H22B 0.917(19)
C24 O25 1.2360(14)
C24 C26 1.5090(16)
C26 H26A 0.97(3)
C26 H26B 0.94(2)
C26 H26C 0.91(2)

loop_
_geom_hbond_atom_site_label_D
_geom_hbond_atom_site_label_H
_geom_hbond_atom_site_label_A
_geom_hbond_distance_DH
_geom_hbond_distance_HA
_geom_hbond_distance_DA
_geom_hbond_angle_DHA
_geom_hbond_site_symmetry_A
C10 H10A O23 0.969(19) 2.499(19) 3.4126(14) 157.1(12) 1_554
C19 H19B O23 0.932(18) 2.631(17) 3.4099(15) 141.5(13) 1_554
N22 H22A O21 0.89(2) 1.92(2) 2.8040(14) 169.3(18) 1_554
C26 H26A O25 0.97(3) 2.62(3) 3.5346(18) 156.7(17) 1_554
N22 H22B O25 0.917(19) 1.990(19) 2.8743(13) 161.5(19) 4_554
